data_4130128
loop_
_publ_author_name
'Kathayat, Rahul S.'
'Yang, Lijun'
'Sattasathuchana, Tosaporn'
'Zoppi, Laura'
'Baldridge, Kim K.'
'Linden, Anthony'
'Finney, Nathaniel S.'

_publ_section_title
;
 On the Origins of Nonradiative Excited State Relaxation in Aryl
 Sulfoxides Relevant to Fluorescent Chemosensing.
;
_journal_issue 49
_journal_name_full 'Journal of the American Chemical Society'
_journal_page_first 15889
_journal_page_last 15895
_journal_paper_doi 10.1021/jacs.6b00572
_journal_volume 138
_journal_year 2016
_chemical_absolute_configuration ad
_chemical_formula_moiety 'C17 H12 O S'
_chemical_formula_sum 'C17 H12 O S'
_chemical_formula_weight 264.34
_space_group_crystal_system orthorhombic
_space_group_IT_number 19
_space_group_name_Hall 'P 2ac 2ab'
_space_group_name_H-M_alt 'P 21 21 21'
_atom_sites_solution_hydrogens geom
_audit_creation_method SHELXL-2013
_cell_angle_alpha 90
_cell_angle_beta 90
_cell_angle_gamma 90
_cell_formula_units_Z 8
_cell_length_a 10.28646(11)
_cell_length_b 13.11062(16)
_cell_length_c 18.6124(2)
_cell_measurement_reflns_used 19618
_cell_measurement_temperature 160(2)
_cell_measurement_theta_max 30.2920
_cell_measurement_theta_min 2.5030
_cell_volume 2510.10(5)
_computing_cell_refinement 'CrysAlisPro, Version 1.171.36.28 (Agilent Technologies, 2013)'
_computing_data_collection 'CrysAlisPro, Version 1.171.36.28 (Agilent Technologies, 2013)'
_computing_data_reduction 'CrysAlisPro, Version 1.171.36.28 (Agilent Technologies, 2013)'
_computing_molecular_graphics 'ORTEPII (Johnson, 1976)'
_computing_publication_material 'SHELXL-2013 and PLATON (Spek, 2015)'
_computing_structure_refinement 'SHELXL-2013 (Sheldrick, 2015)'
_computing_structure_solution 'SHELXS-2013 (Sheldrick, 2008)'
_diffrn_ambient_temperature 160(2)
_diffrn_detector 'Atlas CCD camera on \k goniostat'
_diffrn_detector_area_resol_mean 10.3801
_diffrn_measured_fraction_theta_full 1.000
_diffrn_measured_fraction_theta_max 0.937
_diffrn_measurement_device_type 'Oxford Diffraction SuperNova, dual radiation diffractometer'
_diffrn_measurement_method '\w scans'
_diffrn_radiation_monochromator mirror
_diffrn_radiation_source 'SuperNova (Mo) X-ray Source'
_diffrn_radiation_type 'Mo K\a'
_diffrn_radiation_wavelength 0.71073
_diffrn_reflns_av_R_equivalents 0.0263
_diffrn_reflns_av_unetI/netI 0.0220
_diffrn_reflns_Laue_measured_fraction_full 1.000
_diffrn_reflns_Laue_measured_fraction_max 0.937
_diffrn_reflns_limit_h_max 14
_diffrn_reflns_limit_h_min -14
_diffrn_reflns_limit_k_max 18
_diffrn_reflns_limit_k_min -18
_diffrn_reflns_limit_l_max 24
_diffrn_reflns_limit_l_min -26
_diffrn_reflns_number 31593
_diffrn_reflns_point_group_measured_fraction_full 1.000
_diffrn_reflns_point_group_measured_fraction_max 0.904
_diffrn_reflns_theta_full 25.242
_diffrn_reflns_theta_max 30.505
_diffrn_reflns_theta_min 2.188
_exptl_absorpt_coefficient_mu 0.244
_exptl_absorpt_correction_T_max 1.00000
_exptl_absorpt_correction_T_min 0.89399
_exptl_absorpt_correction_type multi-scan
_exptl_absorpt_process_details
;
Empirical absorption correction using spherical harmonics,
 implemented in SCALE3 ABSPACK scaling algorithm.
CrysAlisPro, Version 1.171.36.28 (Agilent Technologies, 2013)
;
_exptl_crystal_colour colourless
_exptl_crystal_density_diffrn 1.399
_exptl_crystal_description prism
_exptl_crystal_F_000 1104
_exptl_crystal_size_max 0.19
_exptl_crystal_size_mid 0.15
_exptl_crystal_size_min 0.15
_refine_diff_density_max 0.242
_refine_diff_density_min -0.269
_refine_diff_density_rms 0.043
_refine_ls_abs_structure_details
;
 Flack x determined using 2668 quotients [(I+)-(I-)]/[(I+)+(I-)]
 (Parsons and Flack (2004), Acta Cryst. A60, s61).
;
_refine_ls_abs_structure_Flack 0.006(14)
_refine_ls_extinction_method none
_refine_ls_goodness_of_fit_ref 1.036
_refine_ls_hydrogen_treatment constr
_refine_ls_matrix_type full
_refine_ls_number_parameters 345
_refine_ls_number_reflns 6936
_refine_ls_number_restraints 0
_refine_ls_restrained_S_all 1.036
_refine_ls_R_factor_all 0.0346
_refine_ls_R_factor_gt 0.0315
_refine_ls_shift/su_max 0.001
_refine_ls_shift/su_mean 0.000
_refine_ls_structure_factor_coef Fsqd
_refine_ls_weighting_details 'w=1/[\s^2^(Fo^2^)+(0.0462P)^2^+0.4553P] where P=(Fo^2^+2Fc^2^)/3'
_refine_ls_weighting_scheme calc
_refine_ls_wR_factor_gt 0.0804
_refine_ls_wR_factor_ref 0.0832
_reflns_Friedel_coverage 0.730
_reflns_Friedel_fraction_full 1.000
_reflns_Friedel_fraction_max 0.862
_reflns_number_gt 6539
_reflns_number_total 6936
_reflns_threshold_expression 'I > 2\s(I)'
_cod_data_source_file ja6b00572_si_001.cif
_cod_data_source_block S1a
_cod_database_code 4130128
_shelx_space_group_comment
;
The symmetry employed for this shelxl refinement is uniquely defined
by the following loop, which should always be used as a source of
symmetry information in preference to the above space-group names.
They are only intended as comments.
;
_shelxl_version_number 2013-4

loop_
_space_group_symop_operation_xyz
'x, y, z'
'-x+1/2, -y, z+1/2'
'x+1/2, -y+1/2, -z'
'-x, y+1/2, -z+1/2'

loop_
_atom_site_label
_atom_site_type_symbol
_atom_site_fract_x
_atom_site_fract_y
_atom_site_fract_z
_atom_site_U_iso_or_equiv
_atom_site_adp_type
_atom_site_occupancy
_atom_site_site_symmetry_order
_atom_site_calc_flag
_atom_site_refinement_flags_posn
_atom_site_refinement_flags_adp
S1 S 0.69791(4) 0.35892(4) 0.75981(3) 0.02654(11) Uani 1 1 d . .
O1 O 0.75599(16) 0.32997(13) 0.83078(8) 0.0390(4) Uani 1 1 d . .
C1 C 0.54083(17) 0.29919(13) 0.75678(10) 0.0227(3) Uani 1 1 d . .
C2 C 0.50299(19) 0.23995(15) 0.81494(10) 0.0263(4) Uani 1 1 d . .
H2 H 0.5582 0.2341 0.8556 0.032 Uiso 1 1 calc R U
C3 C 0.3847(2) 0.18933(16) 0.81372(10) 0.0272(4) Uani 1 1 d . .
H3 H 0.3588 0.1499 0.8541 0.033 Uiso 1 1 calc R U
C4 C 0.30306(18) 0.19563(13) 0.75384(9) 0.0231(3) Uani 1 1 d . .
C5 C 0.18447(19) 0.13834(15) 0.74849(10) 0.0291(4) Uani 1 1 d . .
H5 H 0.1596 0.0950 0.7870 0.035 Uiso 1 1 calc R U
C6 C 0.10749(19) 0.14475(17) 0.68992(12) 0.0305(4) Uani 1 1 d . .
H6 H 0.0301 0.1053 0.6878 0.037 Uiso 1 1 calc R U
C7 C 0.14040(18) 0.21024(15) 0.63057(11) 0.0264(4) Uani 1 1 d . .
C8 C 0.0617(2) 0.21902(17) 0.56971(12) 0.0332(4) Uani 1 1 d . .
H8 H -0.0167 0.1810 0.5669 0.040 Uiso 1 1 calc R U
C9 C 0.0963(2) 0.28227(17) 0.51349(12) 0.0349(5) Uani 1 1 d . .
H9 H 0.0418 0.2869 0.4724 0.042 Uiso 1 1 calc R U
C10 C 0.2101(2) 0.33908(15) 0.51657(11) 0.0294(4) Uani 1 1 d . .
H10 H 0.2330 0.3819 0.4774 0.035 Uiso 1 1 calc R U
C11 C 0.29129(19) 0.33393(13) 0.57672(10) 0.0240(4) Uani 1 1 d . .
C12 C 0.40765(19) 0.39328(14) 0.58277(10) 0.0250(4) Uani 1 1 d . .
H12 H 0.4283 0.4407 0.5459 0.030 Uiso 1 1 calc R U
C13 C 0.48890(18) 0.38358(14) 0.63953(10) 0.0239(4) Uani 1 1 d . .
H13 H 0.5666 0.4227 0.6412 0.029 Uiso 1 1 calc R U
C14 C 0.45906(17) 0.31465(14) 0.69754(9) 0.0208(3) Uani 1 1 d . .
C15 C 0.33969(17) 0.25953(13) 0.69539(9) 0.0202(3) Uani 1 1 d . .
C16 C 0.25738(18) 0.26761(13) 0.63425(10) 0.0216(3) Uani 1 1 d . .
C17 C 0.77634(19) 0.27804(16) 0.69454(11) 0.0303(4) Uani 1 1 d . .
H171 H 0.7755 0.2073 0.7116 0.046 Uiso 1 1 calc R U
H172 H 0.8664 0.3004 0.6878 0.046 Uiso 1 1 calc R U
H173 H 0.7298 0.2824 0.6487 0.046 Uiso 1 1 calc R U
S2 S -0.17526(5) 0.47158(4) 0.52327(3) 0.03021(12) Uani 1 1 d . .
O2 O -0.19793(18) 0.48057(13) 0.60266(8) 0.0421(4) Uani 1 1 d . .
C21 C -0.02609(18) 0.53899(14) 0.50513(10) 0.0248(4) Uani 1 1 d . .
C22 C 0.0305(2) 0.59225(16) 0.56126(10) 0.0290(4) Uani 1 1 d . .
H22 H -0.0137 0.5975 0.6059 0.035 Uiso 1 1 calc R U
C23 C 0.1507(2) 0.63789(16) 0.55300(10) 0.0305(4) Uani 1 1 d . .
H23 H 0.1876 0.6751 0.5917 0.037 Uiso 1 1 calc R U
C24 C 0.21835(18) 0.62980(14) 0.48828(10) 0.0260(4) Uani 1 1 d . .
C25 C 0.3453(2) 0.67331(16) 0.47812(13) 0.0334(4) Uani 1 1 d . .
H25 H 0.3837 0.7110 0.5162 0.040 Uiso 1 1 calc R U
C26 C 0.4114(2) 0.66208(16) 0.41614(12) 0.0337(4) Uani 1 1 d . .
H26 H 0.4954 0.6915 0.4116 0.040 Uiso 1 1 calc R U
C27 C 0.35727(18) 0.60659(15) 0.35699(11) 0.0264(4) Uani 1 1 d . .
C28 C 0.42344(19) 0.59449(16) 0.29206(13) 0.0326(4) Uani 1 1 d . .
H28 H 0.5073 0.6239 0.2865 0.039 Uiso 1 1 calc R U
C29 C 0.3694(2) 0.54053(17) 0.23568(11) 0.0330(4) Uani 1 1 d . .
H29 H 0.4157 0.5338 0.1918 0.040 Uiso 1 1 calc R U
C30 C 0.2475(2) 0.49616(15) 0.24300(10) 0.0286(4) Uani 1 1 d . .
H30 H 0.2116 0.4585 0.2042 0.034 Uiso 1 1 calc R U
C31 C 0.17711(18) 0.50645(13) 0.30705(9) 0.0229(3) Uani 1 1 d . .
C32 C 0.05087(19) 0.46278(15) 0.31686(10) 0.0261(4) Uani 1 1 d . .
H32 H 0.0129 0.4256 0.2784 0.031 Uiso 1 1 calc R U
C33 C -0.01610(17) 0.47261(15) 0.37889(10) 0.0247(4) Uani 1 1 d . .
H33 H -0.0993 0.4418 0.3833 0.030 Uiso 1 1 calc R U
C34 C 0.03677(17) 0.52902(14) 0.43832(9) 0.0208(3) Uani 1 1 d . .
C35 C 0.16145(17) 0.57445(13) 0.43040(9) 0.0205(3) Uani 1 1 d . .
C36 C 0.23165(17) 0.56299(13) 0.36472(10) 0.0209(3) Uani 1 1 d . .
C37 C -0.2871(2) 0.55928(19) 0.48280(13) 0.0400(5) Uani 1 1 d . .
H371 H -0.3756 0.5320 0.4864 0.060 Uiso 1 1 calc R U
H372 H -0.2644 0.5688 0.4321 0.060 Uiso 1 1 calc R U
H373 H -0.2825 0.6250 0.5078 0.060 Uiso 1 1 calc R U

loop_
_atom_site_aniso_label
_atom_site_aniso_U_11
_atom_site_aniso_U_22
_atom_site_aniso_U_33
_atom_site_aniso_U_23
_atom_site_aniso_U_13
_atom_site_aniso_U_12
S1 0.0226(2) 0.0290(2) 0.0281(2) -0.00361(18) -0.00465(18) -0.00160(18)
O1 0.0318(7) 0.0546(10) 0.0305(7) -0.0033(7) -0.0100(6) -0.0022(7)
C1 0.0216(8) 0.0231(8) 0.0233(8) -0.0031(6) 0.0000(7) 0.0019(6)
C2 0.0285(9) 0.0299(10) 0.0204(8) -0.0018(7) -0.0010(7) 0.0048(8)
C3 0.0300(9) 0.0299(10) 0.0216(8) 0.0033(7) 0.0067(7) 0.0056(8)
C4 0.0222(8) 0.0219(8) 0.0251(8) -0.0006(6) 0.0060(7) 0.0032(6)
C5 0.0266(9) 0.0265(9) 0.0344(10) 0.0027(8) 0.0094(8) -0.0013(8)
C6 0.0221(8) 0.0278(9) 0.0414(11) -0.0023(8) 0.0038(8) -0.0049(8)
C7 0.0211(8) 0.0237(8) 0.0346(10) -0.0036(7) -0.0005(7) 0.0005(7)
C8 0.0244(9) 0.0321(10) 0.0431(12) -0.0058(9) -0.0072(9) -0.0013(8)
C9 0.0323(10) 0.0337(10) 0.0387(11) -0.0018(9) -0.0143(9) 0.0036(9)
C10 0.0311(10) 0.0281(9) 0.0290(9) 0.0021(7) -0.0057(8) 0.0049(8)
C11 0.0250(9) 0.0219(8) 0.0251(8) -0.0004(6) -0.0011(7) 0.0043(7)
C12 0.0260(9) 0.0241(8) 0.0249(8) 0.0042(7) 0.0025(7) 0.0002(7)
C13 0.0205(8) 0.0233(9) 0.0280(9) 0.0005(7) 0.0025(7) -0.0003(7)
C14 0.0190(8) 0.0207(8) 0.0228(8) -0.0024(6) 0.0004(7) 0.0033(6)
C15 0.0193(7) 0.0188(8) 0.0224(8) -0.0016(6) 0.0031(6) 0.0029(6)
C16 0.0192(7) 0.0202(8) 0.0253(8) -0.0019(6) 0.0007(7) 0.0031(6)
C17 0.0256(9) 0.0328(10) 0.0326(10) -0.0013(8) 0.0019(8) 0.0019(8)
S2 0.0308(2) 0.0297(2) 0.0302(2) 0.00496(18) 0.00910(19) -0.0024(2)
O2 0.0483(9) 0.0471(9) 0.0307(7) 0.0090(7) 0.0138(7) -0.0042(8)
C21 0.0263(8) 0.0225(8) 0.0255(8) 0.0033(7) 0.0036(7) 0.0022(7)
C22 0.0355(10) 0.0296(10) 0.0218(8) -0.0003(7) 0.0016(8) 0.0061(8)
C23 0.0356(10) 0.0296(9) 0.0263(9) -0.0059(8) -0.0084(8) 0.0047(9)
C24 0.0265(9) 0.0215(8) 0.0300(9) -0.0020(7) -0.0066(7) 0.0010(7)
C25 0.0283(10) 0.0301(10) 0.0419(11) -0.0063(9) -0.0110(9) -0.0038(8)
C26 0.0216(9) 0.0301(10) 0.0493(12) 0.0005(9) -0.0040(9) -0.0047(8)
C27 0.0197(8) 0.0218(8) 0.0376(10) 0.0050(7) 0.0010(7) 0.0019(7)
C28 0.0202(8) 0.0304(10) 0.0473(12) 0.0111(9) 0.0083(9) 0.0041(8)
C29 0.0325(10) 0.0340(10) 0.0325(10) 0.0108(9) 0.0114(8) 0.0119(8)
C30 0.0316(9) 0.0290(9) 0.0252(9) 0.0025(7) 0.0026(8) 0.0083(7)
C31 0.0244(8) 0.0209(8) 0.0236(8) 0.0023(6) -0.0005(7) 0.0037(7)
C32 0.0270(9) 0.0258(9) 0.0253(8) -0.0037(7) -0.0018(7) -0.0019(8)
C33 0.0217(8) 0.0236(8) 0.0290(9) -0.0023(7) -0.0001(7) -0.0043(7)
C34 0.0207(7) 0.0191(7) 0.0226(7) 0.0015(6) 0.0000(6) 0.0017(6)
C35 0.0209(8) 0.0170(7) 0.0235(8) 0.0012(6) -0.0028(6) 0.0018(6)
C36 0.0185(8) 0.0181(7) 0.0262(8) 0.0036(6) -0.0006(6) 0.0019(6)
C37 0.0246(9) 0.0525(13) 0.0430(12) 0.0130(10) 0.0079(9) 0.0032(9)

loop_
_atom_type_symbol
_atom_type_description
_atom_type_scat_dispersion_real
_atom_type_scat_dispersion_imag
_atom_type_scat_source
C C 0.0033 0.0016 'International Tables Vol C Tables 4.2.6.8 and 6.1.1.4'
H H 0.0000 0.0000 'International Tables Vol C Tables 4.2.6.8 and 6.1.1.4'
O O 0.0106 0.0060 'International Tables Vol C Tables 4.2.6.8 and 6.1.1.4'
S S 0.1246 0.1234 'International Tables Vol C Tables 4.2.6.8 and 6.1.1.4'

loop_
_geom_angle_atom_site_label_1
_geom_angle_atom_site_label_2
_geom_angle_atom_site_label_3
_geom_angle
O1 S1 C1 106.01(9)
O1 S1 C17 105.46(10)
C1 S1 C17 97.18(9)
C2 C1 C14 121.75(17)
C2 C1 S1 118.14(14)
C14 C1 S1 120.10(14)
C3 C2 C1 120.09(17)
C3 C2 H2 120.0
C1 C2 H2 120.0
C2 C3 C4 120.80(17)
C2 C3 H3 119.6
C4 C3 H3 119.6
C3 C4 C15 119.01(17)
C3 C4 C5 122.33(16)
C15 C4 C5 118.65(16)
C6 C5 C4 121.45(17)
C6 C5 H5 119.3
C4 C5 H5 119.3
C5 C6 C7 121.26(18)
C5 C6 H6 119.4
C7 C6 H6 119.4
C8 C7 C16 119.09(18)
C8 C7 C6 122.35(18)
C16 C7 C6 118.56(18)
C9 C8 C7 120.93(19)
C9 C8 H8 119.5
C7 C8 H8 119.5
C8 C9 C10 120.53(19)
C8 C9 H9 119.7
C10 C9 H9 119.7
C9 C10 C11 120.70(19)
C9 C10 H10 119.6
C11 C10 H10 119.6
C10 C11 C16 119.04(18)
C10 C11 C12 122.41(17)
C16 C11 C12 118.54(17)
C13 C12 C11 121.78(17)
C13 C12 H12 119.1
C11 C12 H12 119.1
C12 C13 C14 120.82(17)
C12 C13 H13 119.6
C14 C13 H13 119.6
C1 C14 C15 117.76(16)
C1 C14 C13 123.52(17)
C15 C14 C13 118.72(16)
C16 C15 C4 119.84(16)
C16 C15 C14 119.83(16)
C4 C15 C14 120.32(16)
C7 C16 C15 120.22(17)
C7 C16 C11 119.67(17)
C15 C16 C11 120.11(17)
S1 C17 H171 109.5
S1 C17 H172 109.5
H171 C17 H172 109.5
S1 C17 H173 109.5
H171 C17 H173 109.5
H172 C17 H173 109.5
O2 S2 C37 105.28(11)
O2 S2 C21 106.15(10)
C37 S2 C21 98.82(10)
C22 C21 C34 121.34(18)
C22 C21 S2 117.63(14)
C34 C21 S2 120.72(14)
C23 C22 C21 120.69(18)
C23 C22 H22 119.7
C21 C22 H22 119.7
C22 C23 C24 120.62(17)
C22 C23 H23 119.7
C24 C23 H23 119.7
C23 C24 C35 119.13(17)
C23 C24 C25 122.44(18)
C35 C24 C25 118.41(18)
C26 C25 C24 121.85(19)
C26 C25 H25 119.1
C24 C25 H25 119.1
C25 C26 C27 121.16(18)
C25 C26 H26 119.4
C27 C26 H26 119.4
C28 C27 C36 119.05(19)
C28 C27 C26 122.24(18)
C36 C27 C26 118.71(18)
C29 C28 C27 121.27(19)
C29 C28 H28 119.4
C27 C28 H28 119.4
C28 C29 C30 120.21(19)
C28 C29 H29 119.9
C30 C29 H29 119.9
C29 C30 C31 120.65(19)
C29 C30 H30 119.7
C31 C30 H30 119.7
C30 C31 C36 119.27(18)
C30 C31 C32 122.62(18)
C36 C31 C32 118.10(16)
C33 C32 C31 122.26(17)
C33 C32 H32 118.9
C31 C32 H32 118.9
C32 C33 C34 120.93(17)
C32 C33 H33 119.5
C34 C33 H33 119.5
C21 C34 C35 117.84(16)
C21 C34 C33 123.63(16)
C35 C34 C33 118.49(15)
C34 C35 C24 120.37(16)
C34 C35 C36 120.06(15)
C24 C35 C36 119.56(16)
C31 C36 C27 119.54(17)
C31 C36 C35 120.15(15)
C27 C36 C35 120.30(17)
S2 C37 H371 109.5
S2 C37 H372 109.5
H371 C37 H372 109.5
S2 C37 H373 109.5
H371 C37 H373 109.5
H372 C37 H373 109.5

loop_
_geom_bond_atom_site_label_1
_geom_bond_atom_site_label_2
_geom_bond_distance
S1 O1 1.4986(15)
S1 C1 1.7965(19)
S1 C17 1.803(2)
C1 C2 1.388(3)
C1 C14 1.401(2)
C2 C3 1.386(3)
C2 H2 0.9500
C3 C4 1.398(3)
C3 H3 0.9500
C4 C15 1.424(2)
C4 C5 1.436(3)
C5 C6 1.350(3)
C5 H5 0.9500
C6 C7 1.440(3)
C6 H6 0.9500
C7 C8 1.397(3)
C7 C16 1.421(2)
C8 C9 1.382(3)
C8 H8 0.9500
C9 C10 1.388(3)
C9 H9 0.9500
C10 C11 1.399(3)
C10 H10 0.9500
C11 C16 1.423(2)
C11 C12 1.432(3)
C12 C13 1.353(3)
C12 H12 0.9500
C13 C14 1.441(3)
C13 H13 0.9500
C14 C15 1.425(2)
C15 C16 1.422(2)
C17 H171 0.9800
C17 H172 0.9800
C17 H173 0.9800
S2 O2 1.5005(15)
S2 C37 1.793(2)
S2 C21 1.803(2)
C21 C22 1.385(3)
C21 C34 1.408(2)
C22 C23 1.382(3)
C22 H22 0.9500
C23 C24 1.395(3)
C23 H23 0.9500
C24 C35 1.425(2)
C24 C25 1.438(3)
C25 C26 1.347(3)
C25 H25 0.9500
C26 C27 1.432(3)
C26 H26 0.9500
C27 C28 1.396(3)
C27 C36 1.420(2)
C28 C29 1.383(3)
C28 H28 0.9500
C29 C30 1.388(3)
C29 H29 0.9500
C30 C31 1.402(3)
C30 H30 0.9500
C31 C36 1.420(2)
C31 C32 1.431(3)
C32 C33 1.351(3)
C32 H32 0.9500
C33 C34 1.437(2)
C33 H33 0.9500
C34 C35 1.422(2)
C35 C36 1.428(2)
C37 H371 0.9800
C37 H372 0.9800
C37 H373 0.9800

loop_
_geom_torsion_atom_site_label_1
_geom_torsion_atom_site_label_2
_geom_torsion_atom_site_label_3
_geom_torsion_atom_site_label_4
_geom_torsion
O1 S1 C1 C2 -0.91(17)
C17 S1 C1 C2 107.49(15)
O1 S1 C1 C14 177.78(14)
C17 S1 C1 C14 -73.82(16)
C14 C1 C2 C3 3.8(3)
S1 C1 C2 C3 -177.56(14)
C1 C2 C3 C4 1.1(3)
C2 C3 C4 C15 -3.5(3)
C2 C3 C4 C5 175.31(17)
C3 C4 C5 C6 -179.39(19)
C15 C4 C5 C6 -0.6(3)
C4 C5 C6 C7 -0.7(3)
C5 C6 C7 C8 -179.32(19)
C5 C6 C7 C16 0.8(3)
C16 C7 C8 C9 0.1(3)
C6 C7 C8 C9 -179.7(2)
C7 C8 C9 C10 -0.4(3)
C8 C9 C10 C11 -0.4(3)
C9 C10 C11 C16 1.5(3)
C9 C10 C11 C12 -178.34(19)
C10 C11 C12 C13 -176.43(18)
C16 C11 C12 C13 3.7(3)
C11 C12 C13 C14 -1.8(3)
C2 C1 C14 C15 -5.9(3)
S1 C1 C14 C15 175.44(12)
C2 C1 C14 C13 173.51(17)
S1 C1 C14 C13 -5.1(2)
C12 C13 C14 C1 178.24(18)
C12 C13 C14 C15 -2.3(3)
C3 C4 C15 C16 -179.48(16)
C5 C4 C15 C16 1.7(2)
C3 C4 C15 C14 1.1(3)
C5 C4 C15 C14 -177.66(16)
C1 C14 C15 C16 -175.96(16)
C13 C14 C15 C16 4.6(2)
C1 C14 C15 C4 3.4(2)
C13 C14 C15 C4 -176.05(16)
C8 C7 C16 C15 -179.57(17)
C6 C7 C16 C15 0.3(3)
C8 C7 C16 C11 1.0(3)
C6 C7 C16 C11 -179.17(17)
C4 C15 C16 C7 -1.5(2)
C14 C15 C16 C7 177.83(16)
C4 C15 C16 C11 177.90(16)
C14 C15 C16 C11 -2.7(2)
C10 C11 C16 C7 -1.8(3)
C12 C11 C16 C7 178.08(17)
C10 C11 C16 C15 178.77(17)
C12 C11 C16 C15 -1.4(2)
O2 S2 C21 C22 -6.12(18)
C37 S2 C21 C22 102.70(18)
O2 S2 C21 C34 167.60(15)
C37 S2 C21 C34 -83.57(17)
C34 C21 C22 C23 0.4(3)
S2 C21 C22 C23 174.09(15)
C21 C22 C23 C24 -1.0(3)
C22 C23 C24 C35 0.5(3)
C22 C23 C24 C25 -177.99(19)
C23 C24 C25 C26 177.8(2)
C35 C24 C25 C26 -0.7(3)
C24 C25 C26 C27 0.5(3)
C25 C26 C27 C28 179.6(2)
C25 C26 C27 C36 -0.1(3)
C36 C27 C28 C29 -0.4(3)
C26 C27 C28 C29 179.94(19)
C27 C28 C29 C30 -0.6(3)
C28 C29 C30 C31 0.8(3)
C29 C30 C31 C36 0.0(3)
C29 C30 C31 C32 179.49(18)
C30 C31 C32 C33 179.65(18)
C36 C31 C32 C33 -0.9(3)
C31 C32 C33 C34 0.6(3)
C22 C21 C34 C35 0.7(3)
S2 C21 C34 C35 -172.75(13)
C22 C21 C34 C33 178.46(18)
S2 C21 C34 C33 5.0(3)
C32 C33 C34 C21 -177.68(18)
C32 C33 C34 C35 0.0(3)
C21 C34 C35 C24 -1.3(2)
C33 C34 C35 C24 -179.09(16)
C21 C34 C35 C36 177.43(16)
C33 C34 C35 C36 -0.4(2)
C23 C24 C35 C34 0.7(3)
C25 C24 C35 C34 179.22(17)
C23 C24 C35 C36 -178.03(16)
C25 C24 C35 C36 0.5(3)
C30 C31 C36 C27 -1.1(3)
C32 C31 C36 C27 179.45(16)
C30 C31 C36 C35 179.95(16)
C32 C31 C36 C35 0.5(2)
C28 C27 C36 C31 1.3(3)
C26 C27 C36 C31 -179.09(17)
C28 C27 C36 C35 -179.76(17)
C26 C27 C36 C35 -0.1(3)
C34 C35 C36 C31 0.2(2)
C24 C35 C36 C31 178.86(16)
C34 C35 C36 C27 -178.82(16)
C24 C35 C36 C27 -0.1(2)
